data_4065490
loop_
_publ_author_name
'Grubba, Rafa\/l'
'Baranowska, Katarzyna'
'Gudat, Dietrich'
'Pikies, Jerzy'

_publ_section_title
;
 Reactions of Lithiated Diphosphanes R2P--P(SiMe3)Li (R =tBu,iPr,iPr2N,
 Et2N) with [Cp2WCl2]. Syntheses and Structures of the First Terminal
 Phosphanylphosphido Complexes of Tungsten(IV)
;
_journal_issue 24
_journal_name_full Organometallics
_journal_page_first 6655
_journal_paper_doi 10.1021/om2008452
_journal_volume 30
_journal_year 2011
_chemical_compound_source 'synthesis as described'
_chemical_formula_moiety 'C18 H28 P2 W1'
_chemical_formula_sum 'C18 H28 P2 W'
_chemical_formula_weight 490.19
_chemical_name_systematic
;
 [{<i>\h</i>^5^-1-[2-di<i>tert</i>butyldiphosphane
--<i>\kP^1^</i>]cyclopentadienyl}-(<i>\h</i>^5^-cyclopentadienyl)-hydrido-
tungsten(IV)]
;
_space_group_IT_number 14
_symmetry_cell_setting monoclinic
_symmetry_Int_Tables_number 14
_symmetry_space_group_name_Hall '-P 2ybc'
_symmetry_space_group_name_H-M 'P 1 21/c 1'
_atom_sites_solution_hydrogens geom
_atom_sites_solution_primary direct
_atom_sites_solution_secondary difmap
_cell_angle_alpha 90
_cell_angle_beta 110.513(4)
_cell_angle_gamma 90
_cell_formula_units_Z 4
_cell_length_a 15.7151(5)
_cell_length_b 10.9810(3)
_cell_length_c 11.4561(4)
_cell_measurement_reflns_used 5097
_cell_measurement_temperature 120(2)
_cell_measurement_theta_max 28.5313
_cell_measurement_theta_min 2.3085
_cell_measurement_wavelength 0.71073
_cell_volume 1851.60(11)
_computing_cell_refinement
;
        CrysAlisPro, Oxford Diffraction Ltd.,
        Version 1.171.33.34d (release 27-02-2009 CrysAlis171 .NET)
        (compiled Feb 27 2009,15:38:38)
;
_computing_data_collection
;
        CrysAlisPro, Oxford Diffraction Ltd.,
        Version 1.171.33.34d (release 27-02-2009 CrysAlis171 .NET)
        (compiled Feb 27 2009,15:38:38)
;
_computing_data_reduction
;
        CrysAlisPro, Oxford Diffraction Ltd.,
        Version 1.171.33.34d (release 27-02-2009 CrysAlis171 .NET)
        (compiled Feb 27 2009,15:38:38)
;
_computing_molecular_graphics 'Ortep-3 for Windows (Farrugia, 1997)'
_computing_publication_material 'WinGX publication routines (Farrugia, 1999)'
_computing_structure_refinement 'SHELXL-97 (Sheldrick, 2008)'
_computing_structure_solution 'SHELXS-97 (Sheldrick, 2008)'
_diffrn_ambient_temperature 120(2)
_diffrn_detector_area_resol_mean 8.1883
_diffrn_measured_fraction_theta_full 1
_diffrn_measured_fraction_theta_max 1
_diffrn_measurement_device_type 'Goniometer KM4/Xcalibur, detector: Sapphire2 (large Be window)'
_diffrn_measurement_method '\w scans'
_diffrn_orient_matrix_UB_11 0.0020733202
_diffrn_orient_matrix_UB_12 0.0388023014
_diffrn_orient_matrix_UB_13 -0.0355416341
_diffrn_orient_matrix_UB_21 0.0062362081
_diffrn_orient_matrix_UB_22 -0.0515601448
_diffrn_orient_matrix_UB_23 -0.0252974028
_diffrn_orient_matrix_UB_31 -0.065806133
_diffrn_orient_matrix_UB_32 -0.0036802444
_diffrn_orient_matrix_UB_33 -0.0204550259
_diffrn_radiation_monochromator graphite
_diffrn_radiation_probe x-ray
_diffrn_radiation_type MoK\a
_diffrn_radiation_wavelength 0.71073
_diffrn_reflns_av_R_equivalents 0.0247
_diffrn_reflns_av_unetI/netI 0.0321
_diffrn_reflns_limit_h_max 9
_diffrn_reflns_limit_h_min -19
_diffrn_reflns_limit_k_max 13
_diffrn_reflns_limit_k_min -11
_diffrn_reflns_limit_l_max 13
_diffrn_reflns_limit_l_min -12
_diffrn_reflns_number 7093
_diffrn_reflns_theta_full 25.49
_diffrn_reflns_theta_max 25.49
_diffrn_reflns_theta_min 2.31
_exptl_absorpt_coefficient_mu 6.404
_exptl_absorpt_correction_T_max 0.768
_exptl_absorpt_correction_T_min 0.276
_exptl_absorpt_correction_type analytical
_exptl_absorpt_process_details
;
        CrysAlisPro, Oxford Diffraction Ltd.,
        Version 1.171.33.34d (release 27-02-2009 CrysAlis171 .NET)
        (compiled Feb 27 2009,15:38:38)
Analytical numeric absorption correction using a multifaceted crystal
              model based on expressions derived by R.C. Clark & J.S.
        (Clark, R. C. & Reid, J. S. (1995). Acta Cryst. A51, 887-897)
;
_exptl_crystal_colour yellow
_exptl_crystal_density_diffrn 1.758
_exptl_crystal_density_method 'not measured'
_exptl_crystal_description prism
_exptl_crystal_F_000 960
_exptl_crystal_size_max 0.3251
_exptl_crystal_size_mid 0.0826
_exptl_crystal_size_min 0.0439
_refine_diff_density_max 1.51
_refine_diff_density_min -0.408
_refine_diff_density_rms 0.126
_refine_ls_extinction_method none
_refine_ls_goodness_of_fit_ref 0.94
_refine_ls_hydrogen_treatment mixed
_refine_ls_matrix_type full
_refine_ls_number_parameters 200
_refine_ls_number_reflns 3438
_refine_ls_number_restraints 1
_refine_ls_restrained_S_all 0.94
_refine_ls_R_factor_all 0.0298
_refine_ls_R_factor_gt 0.0224
_refine_ls_shift/su_max 0
_refine_ls_shift/su_mean 0
_refine_ls_structure_factor_coef Fsqd
_refine_ls_weighting_details 'calc w=1/[\s^2^(Fo^2^)+(0.0322P)^2^+0.0000P] where P=(Fo^2^+2Fc^2^)/3'
_refine_ls_weighting_scheme calc
_refine_ls_wR_factor_gt 0.0508
_refine_ls_wR_factor_ref 0.0521
_reflns_number_gt 2852
_reflns_number_total 3438
_reflns_threshold_expression >2\s(I)
_cod_data_source_file om2008452_si_002.cif
_cod_data_source_block I
_cod_original_cell_volume 1851.60(10)
_cod_database_code 4065490

loop_
_symmetry_equiv_pos_as_xyz
'x, y, z'
'-x, y+1/2, -z+1/2'
'-x, -y, -z'
'x, -y-1/2, z-1/2'

loop_
_atom_site_label
_atom_site_type_symbol
_atom_site_fract_x
_atom_site_fract_y
_atom_site_fract_z
_atom_site_U_iso_or_equiv
_atom_site_adp_type
_atom_site_occupancy
_atom_site_symmetry_multiplicity
_atom_site_calc_flag
_atom_site_refinement_flags
C1 C 0.1143(3) 0.1200(4) 0.2254(4) 0.0181(9) Uani 1 1 d .
C2 C 0.0662(3) 0.1283(4) 0.0915(4) 0.0193(9) Uani 1 1 d .
H2 H 0.0779 0.0801 0.03 0.023 Uiso 1 1 calc R
C3 C -0.0008(3) 0.2198(4) 0.0682(4) 0.0237(10) Uani 1 1 d .
H3 H -0.0404 0.2453 -0.0115 0.028 Uiso 1 1 calc R
C4 C 0.0014(3) 0.2670(4) 0.1846(4) 0.0262(10) Uani 1 1 d .
H4 H -0.0364 0.3302 0.1955 0.031 Uiso 1 1 calc R
C5 C 0.0694(3) 0.2045(4) 0.2823(4) 0.0210(9) Uani 1 1 d .
H5 H 0.0829 0.216 0.3692 0.025 Uiso 1 1 calc R
C6 C 0.2612(3) 0.4406(4) 0.2455(4) 0.0226(9) Uani 1 1 d .
H6 H 0.3218 0.4152 0.2893 0.027 Uiso 1 1 calc R
C7 C 0.2221(3) 0.4555(3) 0.1159(4) 0.0217(9) Uani 1 1 d .
H7 H 0.2519 0.442 0.0578 0.026 Uiso 1 1 calc R
C8 C 0.1314(3) 0.4935(4) 0.0861(4) 0.0257(10) Uani 1 1 d .
H8 H 0.0893 0.51 0.005 0.031 Uiso 1 1 calc R
C9 C 0.1144(3) 0.5029(4) 0.2013(4) 0.0243(10) Uani 1 1 d .
H9 H 0.0589 0.5269 0.21 0.029 Uiso 1 1 calc R
C10 C 0.1961(3) 0.4694(4) 0.3006(4) 0.0232(9) Uani 1 1 d .
H10 H 0.2049 0.4671 0.387 0.028 Uiso 1 1 calc R
C11 C 0.2924(3) -0.1391(4) 0.2466(4) 0.0205(9) Uani 1 1 d .
C12 C 0.2028(3) -0.1663(4) 0.2673(4) 0.0255(10) Uani 1 1 d .
H12A H 0.1515 -0.1454 0.1918 0.038 Uiso 1 1 calc R
H12B H 0.1996 -0.1177 0.3374 0.038 Uiso 1 1 calc R
H12C H 0.2001 -0.253 0.2857 0.038 Uiso 1 1 calc R
C13 C 0.3698(3) -0.1525(4) 0.3724(4) 0.0295(10) Uani 1 1 d .
H13A H 0.3674 -0.2338 0.4064 0.044 Uiso 1 1 calc R
H13B H 0.3632 -0.0907 0.4303 0.044 Uiso 1 1 calc R
H13C H 0.4282 -0.1416 0.3608 0.044 Uiso 1 1 calc R
C14 C 0.3031(3) -0.2335(4) 0.1543(5) 0.0329(11) Uani 1 1 d .
H14A H 0.3038 -0.3155 0.1886 0.049 Uiso 1 1 calc R
H14B H 0.3603 -0.2191 0.1403 0.049 Uiso 1 1 calc R
H14C H 0.2522 -0.2265 0.0752 0.049 Uiso 1 1 calc R
C15 C 0.3952(3) 0.0809(4) 0.1902(4) 0.0200(9) Uani 1 1 d .
C16 C 0.4509(3) 0.1243(5) 0.3240(4) 0.0321(11) Uani 1 1 d .
H16A H 0.4653 0.0543 0.3807 0.048 Uiso 1 1 calc R
H16B H 0.4152 0.1835 0.3515 0.048 Uiso 1 1 calc R
H16C H 0.5074 0.1625 0.3246 0.048 Uiso 1 1 calc R
C17 C 0.4517(3) -0.0093(4) 0.1464(5) 0.0324(11) Uani 1 1 d .
H17A H 0.508 0.03 0.148 0.049 Uiso 1 1 calc R
H17B H 0.4169 -0.0357 0.0613 0.049 Uiso 1 1 calc R
H17C H 0.4663 -0.0802 0.2019 0.049 Uiso 1 1 calc R
C18 C 0.3771(3) 0.1928(4) 0.1030(4) 0.0266(10) Uani 1 1 d .
H18A H 0.4351 0.2275 0.1053 0.04 Uiso 1 1 calc R
H18B H 0.3431 0.2541 0.1308 0.04 Uiso 1 1 calc R
H18C H 0.3417 0.1677 0.0176 0.04 Uiso 1 1 calc R
P1 P 0.23658(7) 0.13055(10) 0.29720(9) 0.0164(2) Uani 1 1 d .
P2 P 0.27826(7) 0.01516(9) 0.16648(9) 0.0157(2) Uani 1 1 d .
W1 W 0.139328(10) 0.305561(14) 0.173504(14) 0.01499(6) Uani 1 1 d D
H1 H 0.156(4) 0.272(6) 0.113(5) 0.12(3) Uiso 1 1 d D

loop_
_atom_site_aniso_label
_atom_site_aniso_U_11
_atom_site_aniso_U_22
_atom_site_aniso_U_33
_atom_site_aniso_U_23
_atom_site_aniso_U_13
_atom_site_aniso_U_12
C1 0.017(2) 0.014(2) 0.024(2) 0.0026(17) 0.0077(17) -0.0030(16)
C2 0.019(2) 0.019(2) 0.024(2) -0.0038(18) 0.0114(17) -0.0058(17)
C3 0.019(2) 0.027(2) 0.024(2) -0.0005(19) 0.0059(18) -0.0009(18)
C4 0.022(2) 0.026(2) 0.032(2) 0.000(2) 0.0096(19) 0.0020(19)
C5 0.022(2) 0.022(2) 0.024(2) -0.0017(19) 0.0134(18) -0.0032(18)
C6 0.024(2) 0.014(2) 0.028(2) 0.0019(18) 0.0064(18) -0.0064(17)
C7 0.031(2) 0.012(2) 0.025(2) 0.0002(18) 0.0147(19) -0.0049(18)
C8 0.035(3) 0.017(2) 0.021(2) 0.0017(19) 0.0046(19) -0.0010(19)
C9 0.030(2) 0.014(2) 0.033(2) -0.0001(19) 0.016(2) 0.0008(18)
C10 0.036(3) 0.016(2) 0.017(2) -0.0032(18) 0.0077(19) -0.0014(19)
C11 0.026(2) 0.012(2) 0.027(2) 0.0041(18) 0.0131(18) 0.0000(18)
C12 0.031(2) 0.017(2) 0.032(2) 0.0042(19) 0.016(2) -0.0047(18)
C13 0.027(2) 0.027(2) 0.035(2) 0.013(2) 0.012(2) 0.006(2)
C14 0.046(3) 0.013(2) 0.050(3) -0.006(2) 0.031(3) 0.001(2)
C15 0.019(2) 0.022(2) 0.021(2) 0.0014(19) 0.0100(17) -0.0040(18)
C16 0.027(2) 0.037(3) 0.031(2) 0.000(2) 0.008(2) -0.009(2)
C17 0.030(3) 0.028(3) 0.048(3) 0.008(2) 0.025(2) 0.006(2)
C18 0.024(2) 0.026(2) 0.032(2) 0.007(2) 0.0127(19) -0.0014(19)
P1 0.0190(5) 0.0153(5) 0.0155(5) -0.0007(4) 0.0068(4) -0.0009(4)
P2 0.0171(5) 0.0150(5) 0.0159(5) -0.0006(4) 0.0068(4) -0.0003(4)
W1 0.01668(9) 0.01326(9) 0.01502(9) -0.00045(8) 0.00552(6) 0.00107(7)

loop_
_atom_type_symbol
_atom_type_description
_atom_type_scat_dispersion_real
_atom_type_scat_dispersion_imag
_atom_type_scat_source
C C 0.0033 0.0016 'International Tables Vol C Tables 4.2.6.8 and 6.1.1.4'
H H 0 0 'International Tables Vol C Tables 4.2.6.8 and 6.1.1.4'
P P 0.1023 0.0942 'International Tables Vol C Tables 4.2.6.8 and 6.1.1.4'
W W -0.849 6.8722 'International Tables Vol C Tables 4.2.6.8 and 6.1.1.4'

loop_
_geom_angle_atom_site_label_1
_geom_angle_atom_site_label_2
_geom_angle_atom_site_label_3
_geom_angle
C5 C1 C2 106.2(3)
C5 C1 P1 111.1(3)
C2 C1 P1 123.4(3)
C5 C1 W1 71.9(2)
C2 C1 W1 74.5(2)
P1 C1 W1 78.52(14)
C3 C2 C1 108.7(4)
C3 C2 W1 72.9(2)
C1 C2 W1 67.7(2)
C3 C2 H2 125.6
C1 C2 H2 125.6
W1 C2 H2 125.3
C2 C3 C4 108.2(4)
C2 C3 W1 71.4(2)
C4 C3 W1 69.8(2)
C2 C3 H3 125.9
C4 C3 H3 125.9
W1 C3 H3 124.5
C3 C4 C5 109.1(4)
C3 C4 W1 73.9(2)
C5 C4 W1 70.4(2)
C3 C4 H4 125.5
C5 C4 H4 125.5
W1 C4 H4 121.9
C4 C5 C1 107.7(4)
C4 C5 W1 72.6(2)
C1 C5 W1 69.8(2)
C4 C5 H5 126.2
C1 C5 H5 126.2
W1 C5 H5 123.1
C7 C6 C10 109.2(4)
C7 C6 W1 72.5(2)
C10 C6 W1 70.6(2)
C7 C6 H6 125.4
C10 C6 H6 125.4
W1 C6 H6 123.2
C6 C7 C8 108.8(4)
C6 C7 W1 72.5(2)
C8 C7 W1 70.2(2)
C6 C7 H7 125.6
C8 C7 H7 125.6
W1 C7 H7 123.3
C7 C8 C9 107.2(4)
C7 C8 W1 74.3(2)
C9 C8 W1 70.2(2)
C7 C8 H8 126.4
C9 C8 H8 126.4
W1 C8 H8 120.9
C10 C9 C8 107.9(4)
C10 C9 W1 73.3(2)
C8 C9 W1 72.7(2)
C10 C9 H9 126.1
C8 C9 H9 126.1
W1 C9 H9 119.7
C6 C10 C9 106.9(4)
C6 C10 W1 73.8(2)
C9 C10 W1 69.8(2)
C6 C10 H10 126.6
C9 C10 H10 126.6
W1 C10 H10 121.5
C14 C11 C13 109.9(4)
C14 C11 C12 107.7(3)
C13 C11 C12 107.7(3)
C14 C11 P2 107.0(3)
C13 C11 P2 117.3(3)
C12 C11 P2 106.8(3)
C11 C12 H12A 109.5
C11 C12 H12B 109.5
H12A C12 H12B 109.5
C11 C12 H12C 109.5
H12A C12 H12C 109.5
H12B C12 H12C 109.5
C11 C13 H13A 109.5
C11 C13 H13B 109.5
H13A C13 H13B 109.5
C11 C13 H13C 109.5
H13A C13 H13C 109.5
H13B C13 H13C 109.5
C11 C14 H14A 109.5
C11 C14 H14B 109.5
H14A C14 H14B 109.5
C11 C14 H14C 109.5
H14A C14 H14C 109.5
H14B C14 H14C 109.5
C17 C15 C18 107.5(3)
C17 C15 C16 109.4(4)
C18 C15 C16 107.9(3)
C17 C15 P2 110.5(3)
C18 C15 P2 105.0(3)
C16 C15 P2 116.1(3)
C15 C16 H16A 109.5
C15 C16 H16B 109.5
H16A C16 H16B 109.5
C15 C16 H16C 109.5
H16A C16 H16C 109.5
H16B C16 H16C 109.5
C15 C17 H17A 109.5
C15 C17 H17B 109.5
H17A C17 H17B 109.5
C15 C17 H17C 109.5
H17A C17 H17C 109.5
H17B C17 H17C 109.5
C15 C18 H18A 109.5
C15 C18 H18B 109.5
H18A C18 H18B 109.5
C15 C18 H18C 109.5
H18A C18 H18C 109.5
H18B C18 H18C 109.5
C1 P1 P2 100.00(14)
C1 P1 W1 57.47(13)
P2 P1 W1 108.35(5)
C11 P2 C15 108.99(18)
C11 P2 P1 101.20(13)
C15 P2 P1 100.66(13)
C1 W1 C5 38.29(14)
C1 W1 C9 143.16(15)
C5 W1 C9 104.89(15)
C1 W1 C4 62.84(15)
C5 W1 C4 37.06(15)
C9 W1 C4 87.37(16)
C1 W1 C8 166.40(15)
C5 W1 C8 137.41(15)
C9 W1 C8 37.10(15)
C4 W1 C8 106.80(16)
C1 W1 C2 37.83(14)
C5 W1 C2 61.97(14)
C9 W1 C2 142.36(15)
C4 W1 C2 60.59(15)
C8 W1 C2 130.38(15)
C1 W1 C10 128.59(14)
C5 W1 C10 101.23(15)
C9 W1 C10 36.83(14)
C4 W1 C10 106.25(16)
C8 W1 C10 61.09(15)
C2 W1 C10 163.19(15)
C1 W1 C3 62.23(14)
C5 W1 C3 61.41(15)
C9 W1 C3 106.64(15)
C4 W1 C3 36.24(15)
C8 W1 C3 104.17(15)
C2 W1 C3 35.73(14)
C10 W1 C3 137.81(15)
C1 W1 C7 154.45(15)
C5 W1 C7 160.79(14)
C9 W1 C7 60.07(15)
C4 W1 C7 142.24(15)
C8 W1 C7 35.52(15)
C2 W1 C7 137.23(14)
C10 W1 C7 59.57(14)
C3 W1 C7 131.64(15)
C1 W1 C6 134.19(14)
C5 W1 C6 128.62(15)
C9 W1 C6 59.89(15)
C4 W1 C6 141.76(16)
C8 W1 C6 59.41(15)
C2 W1 C6 156.68(14)
C10 W1 C6 35.57(15)
C3 W1 C6 163.51(15)
C7 W1 C6 35.03(14)
C1 W1 P1 44.01(10)
C5 W1 P1 68.33(11)
C9 W1 P1 138.43(11)
C4 W1 P1 103.16(12)
C8 W1 P1 148.84(11)
C2 W1 P1 72.82(10)
C10 W1 P1 102.38(11)
C3 W1 P1 104.99(11)
C7 W1 P1 113.82(10)
C6 W1 P1 91.42(11)
C1 W1 H1 88(5)
C5 W1 H1 124(5)
C9 W1 H1 128(5)
C4 W1 H1 121(5)
C8 W1 H1 91(5)
C2 W1 H1 65(5)
C10 W1 H1 131(5)
C3 W1 H1 85(4)
C7 W1 H1 74(5)
C6 W1 H1 96(5)
P1 W1 H1 81(5)

loop_
_geom_bond_atom_site_label_1
_geom_bond_atom_site_label_2
_geom_bond_distance
C1 C5 1.451(5)
C1 C2 1.456(5)
C1 P1 1.810(4)
C1 W1 2.197(4)
C2 C3 1.410(6)
C2 W1 2.288(4)
C2 H2 0.95
C3 C4 1.420(6)
C3 W1 2.308(4)
C3 H3 0.95
C4 C5 1.424(6)
C4 W1 2.255(4)
C4 H4 0.95
C5 W1 2.226(4)
C5 H5 0.95
C6 C7 1.404(6)
C6 C10 1.412(6)
C6 W1 2.332(4)
C6 H6 0.95
C7 C8 1.407(6)
C7 W1 2.332(4)
C7 H7 0.95
C8 C9 1.439(6)
C8 W1 2.278(4)
C8 H8 0.95
C9 C10 1.433(6)
C9 W1 2.244(4)
C9 H9 0.95
C10 W1 2.290(4)
C10 H10 0.95
C11 C14 1.532(6)
C11 C13 1.532(6)
C11 C12 1.537(6)
C11 P2 1.902(4)
C12 H12A 0.98
C12 H12B 0.98
C12 H12C 0.98
C13 H13A 0.98
C13 H13B 0.98
C13 H13C 0.98
C14 H14A 0.98
C14 H14B 0.98
C14 H14C 0.98
C15 C17 1.528(6)
C15 C18 1.545(6)
C15 C16 1.550(6)
C15 P2 1.904(4)
C16 H16A 0.98
C16 H16B 0.98
C16 H16C 0.98
C17 H17A 0.98
C17 H17B 0.98
C17 H17C 0.98
C18 H18A 0.98
C18 H18B 0.98
C18 H18C 0.98
P1 P2 2.2281(14)
P1 W1 2.5533(10)
W1 H1 0.901(3)
